data_7019357
loop_
_publ_author_name
'Alhanash, Fatma B.'
'Barnes, Nicholas A.'
'Godfrey, Stephen M.'
'Hurst, Paul A.'
'Hutchinson, Adrian'
'Khan, Rana Z.'
'Pritchard, Robin G.'

_publ_section_title
;
 Structural isomerism in tris-tolyl halo-phosphonium and halo-arsonium
 tri-halides, [(CH(3)C(6)H(4))(3)EX][X(3)], (E = P, As; X = Br, I).
;
_journal_issue 25
_journal_name_full 'Dalton transactions (Cambridge, England : 2003)'
_journal_page_first 7708
_journal_page_last 7728
_journal_paper_doi 10.1039/c2dt30235g
_journal_volume 41
_journal_year 2012
_chemical_compound_source 'synthesis as described'
_chemical_formula_moiety 'C18 H15 As1 I4'
_chemical_formula_sum 'C18 H15 As I4'
_chemical_formula_weight 813.7
_chemical_name_systematic
;
?
;
_space_group_IT_number 62
_symmetry_cell_setting orthorhombic
_symmetry_Int_Tables_number 62
_symmetry_space_group_name_Hall '-P 2ac 2n'
_symmetry_space_group_name_H-M 'P n m a'
_atom_sites_solution_hydrogens geom
_atom_sites_solution_primary direct
_atom_sites_solution_secondary difmap
_audit_conform_dict_location ftp://ftp.iucr.org/pub/cif_core.dic
_audit_conform_dict_name cif_core.dic
_audit_conform_dict_version 2.4
_audit_creation_date 2010-07-07T13:29:22-00:00
_audit_creation_method 'WinGX routine CIF_UPDATE'
_cell_angle_alpha 90
_cell_angle_beta 90
_cell_angle_gamma 90
_cell_formula_units_Z 8
_cell_length_a 12.2801(2)
_cell_length_b 38.8869(9)
_cell_length_c 9.13000(10)
_cell_measurement_reflns_used 5394
_cell_measurement_temperature 150(2)
_cell_measurement_theta_max 52
_cell_measurement_theta_min 2
_cell_measurement_wavelength 0.71073
_cell_volume 4359.89(13)
_computing_cell_refinement 'HKL Scalepack (Otwinowski & Minor 1997)'
_computing_data_collection 'Collect (Nonius BV, 1997-2000)'
_computing_data_reduction 'HKL Denzo and Scalepack (Otwinowski & Minor 1997)'
_computing_molecular_graphics 'Ortep-3 for Windows (Farrugia, 1997)'
_computing_publication_material 'WinGX publication routines (Farrugia, 1999)'
_computing_structure_refinement 'SHELXL-97 (Sheldrick, 2008)'
_computing_structure_solution 'DIRDIF99 (Beurskens et al, 1999)'
_diffrn_ambient_temperature 150(2)
_diffrn_detector 'CCD plate'
_diffrn_detector_area_resol_mean 9
_diffrn_measured_fraction_theta_full 0.99
_diffrn_measured_fraction_theta_max 0.99
_diffrn_measurement_device '95mm CCD camera on \k-goniostat'
_diffrn_measurement_device_type KappaCCD
_diffrn_measurement_method 'CCD rotation images, thick slices'
_diffrn_orient_matrix_type 'by Nonius Collect from scalepack cell'
_diffrn_orient_matrix_UB_11 -0.537006E-1
_diffrn_orient_matrix_UB_12 0.154205E-1
_diffrn_orient_matrix_UB_13 0.218774E-1
_diffrn_orient_matrix_UB_21 0.899396E-1
_diffrn_orient_matrix_UB_22 -0.184662E-1
_diffrn_orient_matrix_UB_23 0.134678E-1
_diffrn_orient_matrix_UB_31 0.319916E-1
_diffrn_orient_matrix_UB_32 0.777997E-1
_diffrn_orient_matrix_UB_33 -0.11396E-2
_diffrn_radiation_monochromator graphite
_diffrn_radiation_probe x-ray
_diffrn_radiation_type MoK\a
_diffrn_radiation_wavelength 0.71073
_diffrn_reflns_av_R_equivalents 0.093
_diffrn_reflns_av_unetI/netI 0.0459
_diffrn_reflns_limit_h_max 14
_diffrn_reflns_limit_h_min 0
_diffrn_reflns_limit_k_max 47
_diffrn_reflns_limit_k_min 0
_diffrn_reflns_limit_l_max 11
_diffrn_reflns_limit_l_min 0
_diffrn_reflns_number 13398
_diffrn_reflns_reduction_process
;
Scaled and merged with SORTAV
R.H. Blessing, (1987) Cryst. Rev. 1, 3-58
R.H. Blessing, (1989) J. Appl. Cryst. 22, 396-397
;
_diffrn_reflns_theta_full 25.5
_diffrn_reflns_theta_max 25.5
_diffrn_reflns_theta_min 3.14
_diffrn_source 'Enraf Nonius FR590'
_exptl_absorpt_coefficient_mu 7.222
_exptl_absorpt_correction_T_max 0.7141
_exptl_absorpt_correction_T_min 0.2654
_exptl_absorpt_correction_type multi-scan
_exptl_absorpt_process_details
;
R.H. Blessing, Acta Cryst. (1995), A51, 33-38
;
_exptl_crystal_colour red
_exptl_crystal_density_diffrn 2.479
_exptl_crystal_density_method 'not measured'
_exptl_crystal_description plate
_exptl_crystal_F_000 2944
_exptl_crystal_size_max 0.25
_exptl_crystal_size_mid 0.11
_exptl_crystal_size_min 0.05
_refine_diff_density_max 2.517
_refine_diff_density_min -1.876
_refine_diff_density_rms 0.367
_refine_ls_extinction_method none
_refine_ls_goodness_of_fit_ref 1.18
_refine_ls_hydrogen_treatment constr
_refine_ls_matrix_type full
_refine_ls_number_parameters 214
_refine_ls_number_reflns 4078
_refine_ls_number_restraints 0
_refine_ls_restrained_S_all 1.18
_refine_ls_R_factor_all 0.1205
_refine_ls_R_factor_gt 0.079
_refine_ls_shift/su_max 0.002
_refine_ls_shift/su_mean 0
_refine_ls_structure_factor_coef Fsqd
_refine_ls_weighting_details 'calc w=1/[\s^2^(Fo^2^)+(0.0432P)^2^+193.9326P] where P=(Fo^2^+2Fc^2^)/3'
_refine_ls_weighting_scheme calc
_refine_ls_wR_factor_gt 0.1669
_refine_ls_wR_factor_ref 0.1965
_reflns_number_gt 2709
_reflns_number_total 4078
_reflns_threshold_expression >2\s(I)
_cod_data_source_file c2dt30235g.txt
_cod_data_source_block new6
_cod_original_cell_volume 4359.87(13)
_cod_database_code 7019357

loop_
_symmetry_equiv_pos_as_xyz
'x, y, z'
'-x+1/2, -y, z+1/2'
'x+1/2, -y+1/2, -z+1/2'
'-x, y+1/2, -z'
'-x, -y, -z'
'x-1/2, y, -z-1/2'
'-x-1/2, y-1/2, z-1/2'
'x, -y-1/2, z'

loop_
_atom_site_label
_atom_site_type_symbol
_atom_site_fract_x
_atom_site_fract_y
_atom_site_fract_z
_atom_site_U_iso_or_equiv
_atom_site_adp_type
_atom_site_occupancy
_atom_site_symmetry_multiplicity
_atom_site_calc_flag
_atom_site_refinement_flags
C1 C 0.4673(12) 0.0976(5) 0.4300(19) 0.042(4) Uani 1 1 d .
C2 C 0.4525(14) 0.0941(5) 0.5767(19) 0.048(4) Uani 1 1 d .
H2 H 0.4133 0.111 0.6303 0.057 Uiso 1 1 calc R
C3 C 0.4967(15) 0.0645(4) 0.6499(17) 0.046(4) Uani 1 1 d .
H3 H 0.4884 0.0616 0.7526 0.055 Uiso 1 1 calc R
C4 C 0.5525(15) 0.0400(6) 0.566(2) 0.057(5) Uani 1 1 d .
H4 H 0.5789 0.0195 0.6097 0.069 Uiso 1 1 calc R
C5 C 0.5685(16) 0.0459(4) 0.420(2) 0.055(5) Uani 1 1 d .
H5 H 0.6114 0.03 0.3662 0.066 Uiso 1 1 calc R
C6 C 0.5251(12) 0.0740(4) 0.3476(16) 0.036(4) Uani 1 1 d .
H6 H 0.5346 0.077 0.2452 0.044 Uiso 1 1 calc R
C7 C 0.3491(14) 0.1235(4) 0.1450(18) 0.043(4) Uani 1 1 d .
C8 C 0.3340(13) 0.0892(4) 0.1053(18) 0.041(4) Uani 1 1 d .
H8 H 0.351 0.0713 0.1723 0.049 Uiso 1 1 calc R
C9 C 0.2944(12) 0.0816(5) -0.0316(19) 0.045(4) Uani 1 1 d .
H9 H 0.2866 0.0583 -0.0613 0.055 Uiso 1 1 calc R
C10 C 0.2655(13) 0.1082(5) -0.1271(19) 0.046(4) Uani 1 1 d .
H10 H 0.236 0.1026 -0.2203 0.055 Uiso 1 1 calc R
C11 C 0.2789(14) 0.1434(5) -0.089(2) 0.052(5) Uani 1 1 d .
H11 H 0.2586 0.1612 -0.1545 0.062 Uiso 1 1 calc R
C12 C 0.3226(14) 0.1508(5) 0.048(2) 0.049(4) Uani 1 1 d .
H12 H 0.3348 0.174 0.0762 0.059 Uiso 1 1 calc R
C13 C 0.2812(13) 0.1511(4) 0.4470(16) 0.034(3) Uani 1 1 d .
C14 C 0.2682(13) 0.1829(5) 0.5071(18) 0.043(4) Uani 1 1 d .
H14 H 0.3252 0.1992 0.4953 0.052 Uiso 1 1 calc R
C15 C 0.1783(14) 0.1926(4) 0.5829(18) 0.042(4) Uani 1 1 d .
H15 H 0.172 0.2154 0.6193 0.051 Uiso 1 1 calc R
C16 C 0.0963(14) 0.1692(5) 0.607(2) 0.050(4) Uani 1 1 d .
H16 H 0.0344 0.1758 0.6622 0.06 Uiso 1 1 calc R
C17 C 0.1023(16) 0.1357(5) 0.5499(17) 0.048(4) Uani 1 1 d .
H17 H 0.0453 0.1196 0.5663 0.057 Uiso 1 1 calc R
C18 C 0.1951(13) 0.1266(5) 0.4683(17) 0.041(4) Uani 1 1 d .
H18 H 0.2009 0.1042 0.4273 0.049 Uiso 1 1 calc R
As1 As 0.40159(13) 0.13620(4) 0.33381(18) 0.0385(4) Uani 1 1 d .
I1 I 0.53501(9) 0.18502(3) 0.31500(12) 0.0433(3) Uani 1 1 d .
I2 I 0.72317(13) 0.25 0.30400(19) 0.0478(4) Uani 1 2 d S
I3 I 0.86033(14) 0.25 0.58504(19) 0.0481(4) Uani 1 2 d S
I4 I 0.99036(14) 0.25 0.83870(18) 0.0506(4) Uani 1 2 d S
I5 I 0 0 0.5 0.0464(4) Uani 1 2 d S
I6 I 0.21751(11) 0.02927(3) 0.52673(18) 0.0631(4) Uani 1 1 d .

loop_
_atom_site_aniso_label
_atom_site_aniso_U_11
_atom_site_aniso_U_22
_atom_site_aniso_U_33
_atom_site_aniso_U_23
_atom_site_aniso_U_13
_atom_site_aniso_U_12
C1 0.024(8) 0.054(10) 0.048(10) 0.005(8) 0.003(7) 0.002(7)
C2 0.047(10) 0.053(10) 0.044(10) -0.006(8) 0.017(8) -0.005(8)
C3 0.068(12) 0.050(10) 0.019(7) -0.003(7) -0.005(7) -0.002(9)
C4 0.035(10) 0.075(13) 0.061(12) 0.001(10) -0.005(9) 0.003(9)
C5 0.058(12) 0.034(9) 0.075(13) 0.001(9) -0.016(10) 0.003(8)
C6 0.034(8) 0.053(10) 0.022(7) -0.003(7) -0.008(6) 0.010(7)
C7 0.038(9) 0.050(10) 0.042(9) 0.012(8) 0.006(7) 0.010(8)
C8 0.036(9) 0.045(9) 0.043(9) -0.011(7) 0.004(7) 0.016(7)
C9 0.028(8) 0.055(10) 0.053(10) -0.007(8) -0.012(7) 0.015(8)
C10 0.031(9) 0.059(11) 0.047(10) -0.002(8) -0.006(7) 0.007(8)
C11 0.035(9) 0.066(12) 0.055(11) 0.016(9) -0.001(8) 0.013(9)
C12 0.041(10) 0.050(10) 0.056(11) -0.008(9) 0.013(8) -0.001(8)
C13 0.039(8) 0.033(8) 0.032(8) -0.012(6) -0.001(7) 0.000(7)
C14 0.027(8) 0.057(10) 0.045(9) 0.005(8) -0.010(7) 0.008(7)
C15 0.048(10) 0.034(8) 0.045(9) -0.001(7) -0.003(8) 0.000(8)
C16 0.040(10) 0.061(11) 0.050(10) -0.012(9) -0.003(8) -0.007(9)
C17 0.062(12) 0.050(10) 0.032(8) 0.011(7) 0.003(8) 0.006(9)
C18 0.035(9) 0.055(10) 0.034(8) 0.008(7) -0.010(7) -0.012(8)
As1 0.0338(9) 0.0449(9) 0.0368(9) 0.0001(7) 0.0006(7) 0.0003(7)
I1 0.0380(6) 0.0490(6) 0.0430(6) -0.0031(5) 0.0022(5) -0.0022(5)
I2 0.0403(9) 0.0473(9) 0.0557(10) 0 -0.0023(7) 0
I3 0.0455(9) 0.0471(9) 0.0516(9) 0 0.0052(8) 0
I4 0.0520(10) 0.0562(10) 0.0434(9) 0 0.0062(7) 0
I5 0.0470(9) 0.0441(9) 0.0480(9) -0.0003(7) 0.0011(7) 0.0056(7)
I6 0.0445(7) 0.0505(7) 0.0943(11) 0.0013(7) -0.0025(7) 0.0012(6)

loop_
_atom_type_symbol
_atom_type_description
_atom_type_scat_dispersion_real
_atom_type_scat_dispersion_imag
_atom_type_scat_source
C C 0.003 0.002 'International Tables Vol C Tables 4.2.6.8 and 6.1.1.4'
H H 0 0 'International Tables Vol C Tables 4.2.6.8 and 6.1.1.4'
As As 0.05 2.006 'International Tables Vol C Tables 4.2.6.8 and 6.1.1.4'
I I -0.474 1.812 'International Tables Vol C Tables 4.2.6.8 and 6.1.1.4'

loop_
_geom_angle_atom_site_label_1
_geom_angle_atom_site_label_2
_geom_angle_atom_site_label_3
_geom_angle
_geom_angle_site_symmetry_3
C2 C1 C6 122.6(16) .
C2 C1 As1 118.3(13) .
C6 C1 As1 119.1(12) .
C1 C2 C3 119.2(16) .
C1 C2 H2 120.4 .
C3 C2 H2 120.4 .
C4 C3 C2 118.2(15) .
C4 C3 H3 120.9 .
C2 C3 H3 120.9 .
C5 C4 C3 119.5(19) .
C5 C4 H4 120.3 .
C3 C4 H4 120.3 .
C4 C5 C6 122.9(19) .
C4 C5 H5 118.6 .
C6 C5 H5 118.6 .
C1 C6 C5 117.5(16) .
C1 C6 H6 121.3 .
C5 C6 H6 121.3 .
C8 C7 C12 121.5(16) .
C8 C7 As1 121.8(12) .
C12 C7 As1 116.7(13) .
C9 C8 C7 119.4(16) .
C9 C8 H8 120.3 .
C7 C8 H8 120.3 .
C8 C9 C10 119.8(17) .
C8 C9 H9 120.1 .
C10 C9 H9 120.1 .
C9 C10 C11 122.0(16) .
C9 C10 H10 119 .
C11 C10 H10 119 .
C12 C11 C10 117.8(16) .
C12 C11 H11 121.1 .
C10 C11 H11 121.1 .
C11 C12 C7 119.6(17) .
C11 C12 H12 120.2 .
C7 C12 H12 120.2 .
C14 C13 C18 117.5(15) .
C14 C13 As1 126.0(13) .
C18 C13 As1 116.4(11) .
C15 C14 C13 123.5(17) .
C15 C14 H14 118.2 .
C13 C14 H14 118.2 .
C14 C15 C16 119.5(16) .
C14 C15 H15 120.2 .
C16 C15 H15 120.2 .
C15 C16 C17 121.2(17) .
C15 C16 H16 119.4 .
C17 C16 H16 119.4 .
C16 C17 C18 118.2(17) .
C16 C17 H17 120.9 .
C18 C17 H17 120.9 .
C17 C18 C13 120.0(16) .
C17 C18 H18 120 .
C13 C18 H18 120 .
C13 As1 C7 108.0(7) .
C13 As1 C1 108.5(7) .
C7 As1 C1 110.8(7) .
C13 As1 I1 108.4(5) .
C7 As1 I1 110.7(5) .
C1 As1 I1 110.4(5) .
I4 I3 I2 178.69(8) .
I6 I5 I6 180.00(5) 5_556

loop_
_geom_bond_atom_site_label_1
_geom_bond_atom_site_label_2
_geom_bond_distance
_geom_bond_site_symmetry_2
C1 C2 1.36(2) .
C1 C6 1.38(2) .
C1 As1 1.917(17) .
C2 C3 1.44(2) .
C2 H2 0.95 .
C3 C4 1.40(3) .
C3 H3 0.95 .
C4 C5 1.36(3) .
C4 H4 0.95 .
C5 C6 1.39(2) .
C5 H5 0.95 .
C6 H6 0.95 .
C7 C8 1.39(2) .
C7 C12 1.42(2) .
C7 As1 1.905(17) .
C8 C9 1.37(2) .
C8 H8 0.95 .
C9 C10 1.40(2) .
C9 H9 0.95 .
C10 C11 1.42(3) .
C10 H10 0.95 .
C11 C12 1.39(3) .
C11 H11 0.95 .
C12 H12 0.95 .
C13 C14 1.36(2) .
C13 C18 1.44(2) .
C13 As1 1.895(15) .
C14 C15 1.36(2) .
C14 H14 0.95 .
C15 C16 1.37(2) .
C15 H15 0.95 .
C16 C17 1.40(2) .
C16 H16 0.95 .
C17 C18 1.41(2) .
C17 H17 0.95 .
C18 H18 0.95 .
As1 I1 2.514(2) .
I2 I3 3.069(2) .
I3 I4 2.813(2) .
I5 I6 2.9136(13) .
I5 I6 2.9136(13) 5_556
